data_1557880
loop_
_publ_author_name
'Anulewicz, Romana'
'Bak, Tomasz'
'Cyranski, Michal'
'Krygowski, Tadeusz Marek'
'Pawlak, Dorota'
'Pniewska, Barbara'
'Rasala, Danuta'
'Gawinecki, Ryszard'

_publ_section_title
;
 Substituent Effects on the Geometry of the Pyridine Ring in
 1-Methyl-4-(4-R-phenyl)-2,6-diphenylpyridinium Perchlorates
;
_journal_name_full 'Acta Chemica Scandinavica'
_journal_page_first 515
_journal_page_last 523
_journal_paper_doi 10.3891/acta.chem.scand.49-0515
_journal_volume 49
_journal_year 1995
_chemical_formula_sum 'C24 H19 Cl N O6'
_chemical_formula_weight 452.86
_chemical_name_common
;
1-methy1-4-(4-nitropheny1)-2,6-diphenylpyridinium perchlorate
;
_space_group_IT_number 14
_space_group_name_Hall '-P 2yn'
_space_group_name_H-M_alt 'P 1 21/n 1'
_symmetry_cell_setting monoclinic
_symmetry_Int_Tables_number 14
_symmetry_space_group_name_Hall '-P 2yn'
_symmetry_space_group_name_H-M 'P 1 21/n 1'
_cell_angle_alpha 90.
_cell_angle_beta 105.83(3)
_cell_angle_gamma 90.
_cell_formula_units_Z 4
_cell_length_a 13.397(3)
_cell_length_b 11.833(2)
_cell_length_c 14.340(3)
_cell_volume 2187.1(8)
_diffrn_ambient_temperature 293
_diffrn_radiation_probe x-ray
_diffrn_radiation_type CuK\a
_diffrn_radiation_wavelength 1.5418
_exptl_absorpt_coefficient_mu 1.935
_exptl_crystal_density_diffrn 1.418
_exptl_crystal_F_000 968
_refine_ls_number_parameters 314
_refine_ls_number_reflns 3553
_refine_ls_R_factor_all 0.1027
_refine_ls_R_factor_gt 0.0760
_refine_ls_wR_factor_gt 0.1983
_refine_ls_wR_factor_ref 0.2385
_cod_data_source_file Acta-Chem-Scand-1995-49-515-523-4.cif
_cod_data_source_block 1
_cod_original_sg_symbol_H-M 'P 21/n'
_cod_database_code 1557880

loop_
_space_group_symop_id
_space_group_symop_operation_xyz
1 x,y,z
2 1/2-x,1/2+y,1/2-z
3 -x,-y,-z
4 1/2+x,1/2-y,1/2+z

loop_
_atom_site_label
_atom_site_type_symbol
_atom_site_thermal_displace_type
_atom_site_fract_x
_atom_site_fract_y
_atom_site_fract_z
_atom_site_occupancy
_atom_site_U_iso_or_equiv
_atom_site_calc_flag
_atom_site_refinement_flags
_atom_site_disorder_assembly
_atom_site_disorder_group
Cl Cl Uiso 0.98540(10) 0.11690(10) 0.78470(10) 1.000 0.0650(10) . . . .
O1 O Uiso 0.7352(3) -0.0731(3) 0.3823(3) 1.000 0.0910(10) . . . .
O2 O Uiso 0.7968(3) -0.1247(3) 0.5313(3) 1.000 0.1020(10) . . . .
N1 N Uiso 0.3250(2) 0.3683(2) 0.6461(2) 1.000 0.0450(10) . . . .
N2 N Uiso 0.7426(2) -0.0639(3) 0.4682(3) 1.000 0.0660(10) . . . .
C1 C Uiso 0.2538(3) 0.4449(4) 0.6805(3) 1.000 0.0640(10) . . . .
C2 C Uiso 0.3275(3) 0.3704(3) 0.5524(2) 1.000 0.0450(10) . . . .
O3 O Uiso 0.8968(2) 0.1834(3) 0.7832(2) 1.000 0.0770(10) . . . .
C3 C Uiso 0.4032(2) 0.3099(3) 0.5244(2) 1.000 0.0450(10) . . . .
O4 O Uiso 1.0440(3) 0.0969(3) 0.8811(2) 1.000 0.0850(10) . . . .
C4 C Uiso 0.4757(2) 0.2442(3) 0.5907(2) 1.000 0.0440(10) . . . .
O5 O Uiso 1.0478(3) 0.1749(8) 0.7373(4) 1.000 0.211(4) . . . .
C5 C Uiso 0.4687(2) 0.2432(2) 0.6856(2) 1.000 0.0460(10) . . . .
O6 O Uiso 0.9501(4) 0.0151(5) 0.7391(5) 1.000 0.185(3) . . . .
C6 C Uiso 0.3938(2) 0.3043(3) 0.7134(2) 1.000 0.0420(10) . . . .
C21 C Uiso 0.2483(3) 0.4334(3) 0.4778(2) 1.000 0.0520(10) . . . .
C22 C Uiso 0.1427(3) 0.4117(4) 0.4629(3) 1.000 0.0650(10) . . . .
C23 C Uiso 0.0715(4) 0.4704(5) 0.3918(4) 1.000 0.087(2) . . . .
C24 C Uiso 0.1042(5) 0.5494(4) 0.3357(3) 1.000 0.083(2) . . . .
C25 C Uiso 0.2072(4) 0.5699(4) 0.3490(3) 1.000 0.0770(10) . . . .
C26 C Uiso 0.2809(4) 0.5113(3) 0.4197(2) 1.000 0.0610(10) . . . .
C41 C Uiso 0.5507(2) 0.1714(3) 0.5590(2) 1.000 0.0440(10) . . . .
C42 C Uiso 0.5302(3) 0.1396(3) 0.4621(2) 1.000 0.0510(10) . . . .
C43 C Uiso 0.5947(3) 0.0649(3) 0.4322(3) 1.000 0.0540(10) . . . .
C44 C Uiso 0.6785(2) 0.0211(3) 0.5007(3) 1.000 0.0500(10) . . . .
C45 C Uiso 0.7028(2) 0.0522(3) 0.5968(3) 1.000 0.0560(10) . . . .
C46 C Uiso 0.6388(2) 0.1280(2) 0.6252(2) 1.000 0.0520(10) . . . .
C61 C Uiso 0.3844(2) 0.2979(3) 0.8140(2) 1.000 0.0440(10) . . . .
C62 C Uiso 0.2984(3) 0.2482(3) 0.8337(3) 1.000 0.0530(10) . . . .
C63 C Uiso 0.2930(3) 0.2400(3) 0.9288(3) 1.000 0.0600(10) . . . .
C64 C Uiso 0.3729(3) 0.2822(3) 1.0034(3) 1.000 0.0600(10) . . . .
C65 C Uiso 0.4578(3) 0.3312(4) 0.9842(3) 1.000 0.0650(10) . . . .
C66 C Uiso 0.4636(3) 0.3382(4) 0.8890(3) 1.000 0.0580(10) . . . .

loop_
_atom_type_symbol
_atom_type_description
_atom_type_scat_dispersion_real
_atom_type_scat_dispersion_imag
_atom_type_scat_source
C C 0.0181 0.0091 ' International Tables Vol C Tables 4.2.6.8 and 6.1.1.4'
Cl Cl 0.3639 0.7018 ' International Tables Vol C Tables 4.2.6.8 and 6.1.1.4'
N N 0.0311 0.0180 ' International Tables Vol C Tables 4.2.6.8 and 6.1.1.4'
O O 0.0492 0.0322 ' International Tables Vol C Tables 4.2.6.8 and 6.1.1.4'

loop_
_geom_angle_atom_site_label_1
_geom_angle_atom_site_label_2
_geom_angle_atom_site_label_3
_geom_angle
_geom_angle_site_symmetry_1
_geom_angle_site_symmetry_2
_geom_angle_site_symmetry_3
_geom_angle_publ_flag
O4 Cl O5 108.2(3) . . . yes
O4 Cl O6 110.0(3) . . . yes
O5 Cl O6 111.7(4) . . . yes
O3 Cl O5 109.3(4) . . . yes
O3 Cl O6 107.3(3) . . . yes
O3 Cl O4 110.3(2) . . . yes
C2 N1 C6 121.1(3) . . . yes
C1 N1 C2 120.5(3) . . . yes
C1 N1 C6 118.1(3) . . . yes
O1 N2 C44 119.2(4) . . . yes
O1 N2 O2 124.3(4) . . . yes
O2 N2 C44 116.4(4) . . . yes
N1 C2 C21 121.2(3) . . . yes
N1 C2 C3 119.7(3) . . . yes
C3 C2 C21 119.1(3) . . . no
C2 C3 C4 121.2(3) . . . no
C3 C4 C41 121.2(3) . . . no
C3 C4 C5 116.9(3) . . . no
C5 C4 C41 121.8(3) . . . no
C4 C5 C6 121.8(3) . . . no
N1 C6 C5 119.3(3) . . . yes
C5 C6 C61 121.0(3) . . . no
N1 C6 C61 119.7(3) . . . yes
C22 C21 C26 120.1(4) . . . no
C2 C21 C22 120.9(3) . . . no
C2 C21 C26 119.0(4) . . . no
C21 C22 C23 119.2(4) . . . no
C22 C23 C24 120.4(5) . . . no
C23 C24 C25 120.6(5) . . . no
C24 C25 C26 120.2(4) . . . no
C21 C26 C25 119.4(5) . . . no
C42 C41 C46 118.6(3) . . . no
C4 C41 C42 119.8(3) . . . no
C4 C41 C46 121.5(2) . . . no
C41 C42 C43 120.8(3) . . . no
C42 C43 C44 118.5(4) . . . no
N2 C44 C43 117.5(4) . . . yes
C43 C44 C45 122.6(3) . . . no
N2 C44 C45 119.9(3) . . . yes
C44 C45 C46 118.3(3) . . . no
C41 C46 C45 121.2(3) . . . no
C6 C61 C62 121.0(3) . . . no
C6 C61 C66 119.4(3) . . . no
C62 C61 C66 119.6(3) . . . no
C61 C62 C63 119.8(4) . . . no
C62 C63 C64 119.8(4) . . . no
C63 C64 C65 120.5(4) . . . no
C64 C65 C66 119.6(4) . . . no
C61 C66 C65 120.7(4) . . . no

loop_
_geom_bond_atom_site_label_1
_geom_bond_atom_site_label_2
_geom_bond_distance
_geom_bond_site_symmetry_1
_geom_bond_site_symmetry_2
_geom_bond_publ_flag
Cl O3 1.419(3) . . yes
Cl O4 1.411(3) . . yes
Cl O5 1.394(6) . . yes
Cl O6 1.391(6) . . yes
O1 N2 1.213(6) . . yes
O2 N2 1.227(5) . . yes
N1 C2 1.353(4) . . yes
N1 C6 1.367(4) . . yes
N1 C1 1.494(5) . . yes
N2 C44 1.478(5) . . yes
C2 C21 1.486(5) . . no
C2 C3 1.387(5) . . no
C3 C4 1.396(4) . . no
C4 C5 1.389(4) . . no
C4 C41 1.486(4) . . no
C5 C6 1.381(4) . . no
C6 C61 1.484(4) . . no
C21 C26 1.390(5) . . no
C21 C22 1.396(6) . . no
C22 C23 1.379(7) . . no
C23 C24 1.380(8) . . no
C24 C25 1.362(9) . . no
C25 C26 1.392(6) . . no
C41 C46 1.395(4) . . no
C41 C42 1.393(4) . . no
C42 C43 1.384(5) . . no
C43 C44 1.376(5) . . no
C44 C45 1.377(6) . . no
C45 C46 1.377(4) . . no
C61 C62 1.390(5) . . no
C61 C66 1.374(5) . . no
C62 C63 1.389(6) . . no
C63 C64 1.384(6) . . no
C64 C65 1.370(6) . . no
C65 C66 1.391(6) . . no

loop_
_geom_torsion_atom_site_label_1
_geom_torsion_atom_site_label_2
_geom_torsion_atom_site_label_3
_geom_torsion_atom_site_label_4
_geom_torsion
_geom_torsion_site_symmetry_1
_geom_torsion_site_symmetry_2
_geom_torsion_site_symmetry_3
_geom_torsion_site_symmetry_4
_geom_torsion_publ_flag
C1 N1 C2 C3 171.6(3) . . . . no
C1 N1 C2 C21 -10.5(5) . . . . no
C6 N1 C2 C3 -2.3(5) . . . . no
C6 N1 C2 C21 175.7(3) . . . . no
C1 N1 C6 C5 -172.3(3) . . . . no
C1 N1 C6 C61 10.1(4) . . . . no
C2 N1 C6 C5 1.7(5) . . . . no
C2 N1 C6 C61 -175.9(3) . . . . no
O1 N2 C44 C43 16.8(5) . . . . no
O1 N2 C44 C45 -164.3(4) . . . . no
O2 N2 C44 C43 -159.9(4) . . . . no
O2 N2 C44 C45 19.1(5) . . . . no
N1 C2 C3 C4 1.7(5) . . . . no
C21 C2 C3 C4 -176.3(3) . . . . no
N1 C2 C21 C22 -55.5(5) . . . . no
N1 C2 C21 C26 127.3(4) . . . . no
C3 C2 C21 C22 122.4(4) . . . . no
C3 C2 C21 C26 -54.8(5) . . . . no
C2 C3 C4 C5 -0.5(5) . . . . no
C2 C3 C4 C41 174.5(3) . . . . no
C3 C4 C5 C6 -0.1(4) . . . . no
C41 C4 C5 C6 -175.0(3) . . . . no
C3 C4 C41 C42 -20.2(5) . . . . no
C3 C4 C41 C46 163.8(3) . . . . no
C5 C4 C41 C42 154.5(3) . . . . no
C5 C4 C41 C46 -21.6(5) . . . . no
C4 C5 C6 N1 -0.5(5) . . . . no
C4 C5 C6 C61 177.1(3) . . . . no
N1 C6 C61 C62 65.1(5) . . . . no
N1 C6 C61 C66 -117.1(4) . . . . no
C5 C6 C61 C62 -112.4(4) . . . . no
C5 C6 C61 C66 65.3(5) . . . . no
C2 C21 C22 C23 -178.8(4) . . . . no
C26 C21 C22 C23 -1.6(6) . . . . no
C2 C21 C26 C25 179.4(3) . . . . no
C22 C21 C26 C25 2.2(5) . . . . no
C21 C22 C23 C24 0.3(7) . . . . no
C22 C23 C24 C25 0.6(8) . . . . no
C23 C24 C25 C26 -0.1(7) . . . . no
C24 C25 C26 C21 -1.3(6) . . . . no
C4 C41 C42 C43 -175.0(3) . . . . no
C46 C41 C42 C43 1.2(5) . . . . no
C4 C41 C46 C45 173.9(3) . . . . no
C42 C41 C46 C45 -2.2(5) . . . . no
C41 C42 C43 C44 1.2(6) . . . . no
C42 C43 C44 N2 176.3(3) . . . . no
C42 C43 C44 C45 -2.7(6) . . . . no
N2 C44 C45 C46 -177.3(3) . . . . no
C43 C44 C45 C46 1.7(5) . . . . no
C44 C45 C46 C41 0.8(5) . . . . no
C6 C61 C62 C63 177.9(3) . . . . no
C66 C61 C62 C63 0.2(6) . . . . no
C6 C61 C66 C65 -178.7(4) . . . . no
C62 C61 C66 C65 -0.9(6) . . . . no
C61 C62 C63 C64 0.5(6) . . . . no
C62 C63 C64 C65 -0.6(6) . . . . no
C63 C64 C65 C66 -0.2(6) . . . . no
C64 C65 C66 C61 0.9(7) . . . . no
